data_7204571
loop_
_publ_author_name
'Baskar Raj, S.'
'Muthiah, P. T.'
'Rychlewska, U.'
'Warzajtis, B.'

_publ_section_title
;
 Pseudo-polymorphism and crystal engineering: hydrogen-bonded
 supramolecular networks in trimethoprim m-chlorobenzoate and
 trimethoprim m-chlorobenzoate dihydrate
;
_journal_issue 9
_journal_name_full CrystEngComm
_journal_page_first 48
_journal_paper_doi 10.1039/b211312k
_journal_volume 5
_journal_year 2003
_chemical_formula_moiety 'C14 H19 N4 O3, C7 H4 O2 Cl'
_chemical_formula_sum 'C21 H23 Cl N4 O5'
_chemical_formula_weight 446.88
_chemical_name_systematic
;
?
;
_space_group_IT_number 14
_symmetry_cell_setting monoclinic
_symmetry_space_group_name_Hall '-P 2yn'
_symmetry_space_group_name_H-M 'P 1 21/n 1'
_atom_sites_solution_hydrogens geom
_atom_sites_solution_primary direct
_atom_sites_solution_secondary difmap
_audit_creation_method SHELXL-97
_cell_angle_alpha 90.000(3)
_cell_angle_beta 103.37(3)
_cell_angle_gamma 90.000(3)
_cell_formula_units_Z 4
_cell_length_a 6.545(10)
_cell_length_b 28.280(6)
_cell_length_c 11.633(2)
_cell_measurement_reflns_used 6655
_cell_measurement_temperature 100(2)
_cell_volume 2095(3)
_computing_structure_refinement 'SHELXL-97 (Sheldrick, 1997)'
_diffrn_ambient_temperature 293(2)
_diffrn_measured_fraction_theta_full 0.991
_diffrn_measured_fraction_theta_max 0.991
_diffrn_measurement_device_type 'Kuma KM4CCD \k-geometry diffractometer'
_diffrn_measurement_method '\w scans'
_diffrn_radiation_monochromator graphite
_diffrn_radiation_source 'fine-focus sealed tube'
_diffrn_radiation_type 'Mo K\a'
_diffrn_radiation_wavelength 0.71073
_diffrn_reflns_av_R_equivalents 0.0664
_diffrn_reflns_av_sigmaI/netI 0.0620
_diffrn_reflns_limit_h_max 6
_diffrn_reflns_limit_h_min -7
_diffrn_reflns_limit_k_max 30
_diffrn_reflns_limit_k_min -33
_diffrn_reflns_limit_l_max 13
_diffrn_reflns_limit_l_min -13
_diffrn_reflns_number 10353
_diffrn_reflns_theta_full 25.06
_diffrn_reflns_theta_max 25.06
_diffrn_reflns_theta_min 3.37
_diffrn_standards_decay_% 0
_diffrn_standards_interval_count 'every 50 dc frames'
_diffrn_standards_number '5 reference frames'
_exptl_absorpt_coefficient_mu 0.224
_exptl_absorpt_correction_type none
_exptl_crystal_colour colourless
_exptl_crystal_density_diffrn 1.417
_exptl_crystal_density_method 'not measured'
_exptl_crystal_description prismatic
_exptl_crystal_F_000 936
_exptl_crystal_size_max 0.3
_exptl_crystal_size_mid 0.3
_exptl_crystal_size_min 0.1
_refine_diff_density_max 0.266
_refine_diff_density_min -0.374
_refine_diff_density_rms 0.058
_refine_ls_extinction_method none
_refine_ls_goodness_of_fit_ref 1.334
_refine_ls_hydrogen_treatment mixed
_refine_ls_matrix_type full
_refine_ls_number_parameters 372
_refine_ls_number_reflns 3682
_refine_ls_number_restraints 0
_refine_ls_restrained_S_all 1.334
_refine_ls_R_factor_all 0.1062
_refine_ls_R_factor_gt 0.0817
_refine_ls_shift/su_max 0.000
_refine_ls_shift/su_mean 0.000
_refine_ls_structure_factor_coef Fsqd
_refine_ls_weighting_details 'calc w=1/[\s^2^(Fo^2^)+(0.1000P)^2^+0.0000P] where P=(Fo^2^+2Fc^2^)/3'
_refine_ls_weighting_scheme calc
_refine_ls_wR_factor_gt 0.1836
_refine_ls_wR_factor_ref 0.1935
_reflns_number_gt 3207
_reflns_number_total 3682
_reflns_threshold_expression >2sigma(I)
_cod_data_source_file b211312k.txt
_cod_data_source_block tmpm
_cod_depositor_comments
;
The following automatic conversions were performed:
'_symmetry_cell_setting' value 'Monoclinic' changed to 'monoclinic'
according to '/home/saulius/struct/CIF-dictionaries/cif_core.dic'
dictionary named 'cif_core.dic' version 2.4.1 from 2010-06-29.

Automatic conversion script
Id: cif_fix_enum 1527 2010-12-29 10:47:43Z saulius 
;
_cod_original_sg_symbol_H-M P21/n
_cod_database_code 7204571

loop_
_symmetry_equiv_pos_as_xyz
'x, y, z'
'-x+1/2, y+1/2, -z+1/2'
'-x, -y, -z'
'x-1/2, -y-1/2, z-1/2'

loop_
_atom_site_label
_atom_site_type_symbol
_atom_site_fract_x
_atom_site_fract_y
_atom_site_fract_z
_atom_site_U_iso_or_equiv
_atom_site_adp_type
_atom_site_occupancy
_atom_site_symmetry_multiplicity
_atom_site_calc_flag
_atom_site_refinement_flags
_atom_site_disorder_assembly
_atom_site_disorder_group
Cl1 Cl 0.84498(19) -0.11315(4) 0.64138(9) 0.0455(4) Uani 1 1 d . . .
O1 O 0.5201(3) 0.25313(8) 0.3136(2) 0.0242(6) Uani 1 1 d . . .
O2 O 0.2037(3) 0.31547(8) 0.27601(19) 0.0200(5) Uani 1 1 d . . .
O3 O -0.1571(3) 0.29790(8) 0.1229(2) 0.0242(6) Uani 1 1 d . . .
O4 O 0.6711(4) -0.01799(9) 0.2369(2) 0.0275(6) Uani 1 1 d . . .
N1 N 0.5188(4) 0.05005(10) 0.0861(2) 0.0182(6) Uani 1 1 d . . .
N3 N 0.5502(4) 0.10138(10) -0.0695(2) 0.0187(6) Uani 1 1 d . . .
O5 O 0.9675(5) -0.01980(12) 0.1727(2) 0.0454(8) Uani 1 1 d . . .
N2 N 0.7841(4) 0.04038(10) -0.0113(3) 0.0208(7) Uani 1 1 d . . .
N4 N 0.3147(5) 0.16075(11) -0.1280(3) 0.0251(7) Uani 1 1 d . . .
C13 C -0.0403(5) 0.21913(12) 0.0801(3) 0.0183(7) Uani 1 1 d . . .
C4 C 0.3789(5) 0.12399(11) -0.0557(3) 0.0183(7) Uani 1 1 d . . .
C5 C 0.2653(5) 0.11084(11) 0.0307(3) 0.0173(7) Uani 1 1 d . . .
C2 C 0.6170(5) 0.06433(12) 0.0006(3) 0.0184(7) Uani 1 1 d . . .
C22 C 0.8715(6) -0.06759(13) 0.4408(3) 0.0274(8) Uani 1 1 d . . .
C21 C 0.9815(5) -0.04510(12) 0.3672(3) 0.0240(8) Uani 1 1 d . . .
C8 C 0.1175(5) 0.18542(11) 0.1027(3) 0.0159(7) Uani 1 1 d . . .
C9 C 0.3075(5) 0.19583(12) 0.1815(3) 0.0186(7) Uani 1 1 d . . .
C12 C -0.0113(5) 0.26240(12) 0.1365(3) 0.0174(7) Uani 1 1 d . . .
C7 C 0.0755(5) 0.13702(12) 0.0461(3) 0.0178(7) Uani 1 1 d . . .
C15 C 0.2460(6) 0.35515(13) 0.2073(3) 0.0252(8) Uani 1 1 d . . .
C6 C 0.3437(5) 0.07311(12) 0.0987(3) 0.0187(7) Uani 1 1 d . . .
C10 C 0.3375(5) 0.23937(12) 0.2367(3) 0.0162(7) Uani 1 1 d . . .
C24 C 1.1960(7) -0.07761(14) 0.5882(3) 0.0344(10) Uani 1 1 d . . .
C16 C -0.3541(5) 0.28883(15) 0.0431(3) 0.0257(8) Uani 1 1 d . . .
C11 C 0.1793(5) 0.27302(11) 0.2154(3) 0.0169(7) Uani 1 1 d . . .
C23 C 0.9813(6) -0.08397(13) 0.5501(3) 0.0312(9) Uani 1 1 d . . .
C26 C 1.1971(6) -0.03915(13) 0.4039(3) 0.0292(9) Uani 1 1 d . . .
C25 C 1.3034(7) -0.05469(14) 0.5151(4) 0.0348(10) Uani 1 1 d . . .
C27 C 0.8638(6) -0.02624(13) 0.2496(3) 0.0263(8) Uani 1 1 d . . .
C14 C 0.6706(6) 0.21688(15) 0.3561(4) 0.0356(10) Uani 1 1 d . . .
H71 H 0.007(5) 0.1173(12) 0.097(3) 0.010(8) Uiso 1 1 d . . .
H6 H 0.279(5) 0.0604(13) 0.159(3) 0.016(8) Uiso 1 1 d . . .
H9 H 0.417(6) 0.1725(13) 0.193(3) 0.021(9) Uiso 1 1 d . . .
H41 H 0.201(6) 0.1747(16) -0.128(3) 0.032(11) Uiso 1 1 d . . .
H161 H -0.414(5) 0.2615(14) 0.068(3) 0.022(9) Uiso 1 1 d . . .
H13 H -0.172(6) 0.2123(14) 0.028(3) 0.033(10) Uiso 1 1 d . . .
H72 H -0.032(6) 0.1385(15) -0.028(4) 0.038(11) Uiso 1 1 d . . .
H22' H 0.719(6) -0.0723(13) 0.416(3) 0.024(10) Uiso 1 1 d . . .
H141 H 0.743(6) 0.2056(15) 0.290(3) 0.029(10) Uiso 1 1 d . . .
H21 H 0.844(5) 0.0455(12) -0.071(3) 0.009(8) Uiso 1 1 d . . .
H162 H -0.445(5) 0.3167(13) 0.041(3) 0.016(8) Uiso 1 1 d . . .
H24 H 1.264(6) -0.0906(16) 0.672(4) 0.043(12) Uiso 1 1 d . . .
H151 H 0.243(6) 0.3823(16) 0.255(4) 0.033(11) Uiso 1 1 d . . .
H42 H 0.400(7) 0.1690(16) -0.178(4) 0.038(11) Uiso 1 1 d . . .
H142 H 0.613(5) 0.1919(14) 0.387(3) 0.018(9) Uiso 1 1 d . . .
H152 H 0.384(7) 0.3519(15) 0.188(3) 0.035(11) Uiso 1 1 d . . .
H22 H 0.841(6) 0.0209(15) 0.040(3) 0.024(10) Uiso 1 1 d . . .
H163 H -0.339(6) 0.2826(15) -0.039(4) 0.038(11) Uiso 1 1 d . . .
H26 H 1.281(7) -0.0220(17) 0.349(4) 0.052(13) Uiso 1 1 d . . .
H153 H 0.144(6) 0.3572(15) 0.131(4) 0.037(11) Uiso 1 1 d . . .
H1 H 0.573(7) 0.0207(17) 0.135(4) 0.050(13) Uiso 1 1 d . . .
H143 H 0.761(7) 0.2325(18) 0.429(4) 0.059(14) Uiso 1 1 d . . .
H25 H 1.449(7) -0.0525(16) 0.544(4) 0.042(12) Uiso 1 1 d . . .

loop_
_atom_site_aniso_label
_atom_site_aniso_U_11
_atom_site_aniso_U_22
_atom_site_aniso_U_33
_atom_site_aniso_U_23
_atom_site_aniso_U_13
_atom_site_aniso_U_12
Cl1 0.0692(8) 0.0408(6) 0.0311(6) 0.0098(4) 0.0210(5) 0.0115(5)
O1 0.0163(11) 0.0220(13) 0.0285(13) -0.0043(11) -0.0068(9) -0.0010(10)
O2 0.0249(12) 0.0156(12) 0.0184(11) -0.0022(9) 0.0028(9) -0.0012(10)
O3 0.0145(11) 0.0228(13) 0.0316(13) -0.0048(11) -0.0023(10) 0.0067(10)
O4 0.0295(14) 0.0218(13) 0.0271(13) 0.0054(10) -0.0021(10) 0.0030(11)
N1 0.0167(13) 0.0151(14) 0.0214(14) 0.0024(12) 0.0018(11) 0.0011(12)
N3 0.0183(14) 0.0129(14) 0.0253(15) -0.0005(11) 0.0056(11) 0.0001(11)
O5 0.0513(17) 0.061(2) 0.0265(14) 0.0129(14) 0.0150(13) 0.0353(16)
N2 0.0197(15) 0.0161(15) 0.0265(16) 0.0024(13) 0.0051(13) 0.0039(12)
N4 0.0248(17) 0.0222(16) 0.0300(17) 0.0103(13) 0.0101(13) 0.0079(14)
C13 0.0154(16) 0.0214(18) 0.0164(16) 0.0018(13) 0.0000(13) -0.0011(13)
C4 0.0184(16) 0.0132(16) 0.0210(16) -0.0021(13) -0.0004(13) -0.0044(13)
C5 0.0143(15) 0.0152(17) 0.0202(16) -0.0041(13) 0.0000(13) -0.0026(13)
C2 0.0137(16) 0.0171(17) 0.0221(17) -0.0029(14) -0.0002(13) -0.0047(13)
C22 0.035(2) 0.0241(19) 0.0222(18) -0.0001(15) 0.0050(15) 0.0072(16)
C21 0.0313(19) 0.0190(17) 0.0195(17) -0.0043(14) 0.0013(14) 0.0106(15)
C8 0.0144(15) 0.0162(16) 0.0166(15) 0.0010(13) 0.0029(12) -0.0051(13)
C9 0.0130(16) 0.0174(17) 0.0238(17) 0.0026(14) 0.0007(13) 0.0012(14)
C12 0.0162(16) 0.0176(17) 0.0183(16) 0.0021(13) 0.0037(13) 0.0019(13)
C7 0.0164(16) 0.0161(17) 0.0190(16) 0.0000(14) 0.0004(14) -0.0026(14)
C15 0.035(2) 0.0163(18) 0.0260(19) -0.0023(15) 0.0092(17) -0.0042(16)
C6 0.0191(17) 0.0181(17) 0.0181(16) -0.0035(13) 0.0027(13) -0.0042(14)
C10 0.0125(15) 0.0183(17) 0.0158(15) -0.0009(13) -0.0009(12) -0.0027(13)
C24 0.051(3) 0.024(2) 0.0219(19) -0.0014(16) -0.0040(18) 0.0154(18)
C16 0.0140(17) 0.030(2) 0.029(2) 0.0009(17) -0.0040(14) 0.0054(16)
C11 0.0209(17) 0.0165(16) 0.0141(15) -0.0023(12) 0.0054(13) -0.0021(13)
C23 0.050(2) 0.0217(19) 0.0230(18) -0.0015(16) 0.0105(17) 0.0103(18)
C26 0.036(2) 0.0197(19) 0.0295(19) -0.0034(15) 0.0029(17) 0.0065(16)
C25 0.034(2) 0.030(2) 0.034(2) -0.0043(18) -0.0064(18) 0.0110(18)
C27 0.035(2) 0.0204(18) 0.0221(18) -0.0001(15) 0.0038(16) 0.0091(16)
C14 0.025(2) 0.026(2) 0.044(2) -0.0042(19) -0.0158(19) 0.0050(17)

loop_
_atom_type_symbol
_atom_type_description
_atom_type_scat_dispersion_real
_atom_type_scat_dispersion_imag
_atom_type_scat_source
C C 0.0033 0.0016 'International Tables Vol C Tables 4.2.6.8 and 6.1.1.4'
H H 0.0000 0.0000 'International Tables Vol C Tables 4.2.6.8 and 6.1.1.4'
N N 0.0061 0.0033 'International Tables Vol C Tables 4.2.6.8 and 6.1.1.4'
O O 0.0106 0.0060 'International Tables Vol C Tables 4.2.6.8 and 6.1.1.4'
Cl Cl 0.1484 0.1585 'International Tables Vol C Tables 4.2.6.8 and 6.1.1.4'

loop_
_geom_angle_atom_site_label_1
_geom_angle_atom_site_label_2
_geom_angle_atom_site_label_3
_geom_angle
_geom_angle_site_symmetry_1
_geom_angle_site_symmetry_3
_geom_angle_publ_flag
C10 O1 C14 116.7(3) . . ?
C11 O2 C15 114.0(2) . . ?
C12 O3 C16 116.4(3) . . ?
C6 N1 C2 119.3(3) . . ?
C4 N3 C2 117.9(3) . . ?
C12 C13 C8 120.3(3) . . ?
N3 C4 N4 116.5(3) . . ?
N3 C4 C5 123.3(3) . . ?
N4 C4 C5 120.2(3) . . ?
C6 C5 C4 115.2(3) . . ?
C6 C5 C7 122.2(3) . . ?
C4 C5 C7 122.6(3) . . ?
N2 C2 N3 120.0(3) . . ?
N2 C2 N1 117.7(3) . . ?
N3 C2 N1 122.2(3) . . ?
C23 C22 C21 118.9(4) . . ?
C26 C21 C22 120.0(3) . . ?
C26 C21 C27 120.5(3) . . ?
C22 C21 C27 119.5(3) . . ?
C13 C8 C9 119.5(3) . . ?
C13 C8 C7 119.1(3) . . ?
C9 C8 C7 121.3(3) . . ?
C10 C9 C8 120.2(3) . . ?
O3 C12 C13 125.4(3) . . ?
O3 C12 C11 114.2(3) . . ?
C13 C12 C11 120.4(3) . . ?
C5 C7 C8 115.3(3) . . ?
N1 C6 C5 122.1(3) . . ?
O1 C10 C9 124.3(3) . . ?
O1 C10 C11 115.1(3) . . ?
C9 C10 C11 120.6(3) . . ?
C25 C24 C23 119.1(3) . . ?
O2 C11 C10 120.8(3) . . ?
O2 C11 C12 120.1(3) . . ?
C10 C11 C12 119.1(3) . . ?
C24 C23 C22 121.5(4) . . ?
C24 C23 Cl1 119.4(3) . . ?
C22 C23 Cl1 119.1(3) . . ?
C21 C26 C25 120.2(4) . . ?
C24 C25 C26 120.3(4) . . ?
O5 C27 O4 125.6(3) . . ?
O5 C27 C21 116.9(3) . . ?
O4 C27 C21 117.5(3) . . ?

loop_
_geom_bond_atom_site_label_1
_geom_bond_atom_site_label_2
_geom_bond_distance
_geom_bond_site_symmetry_2
_geom_bond_publ_flag
Cl1 C23 1.745(4) . ?
O1 C10 1.373(4) . ?
O1 C14 1.428(4) . ?
O2 C11 1.383(4) . ?
O2 C15 1.441(4) . ?
O3 C12 1.369(4) . ?
O3 C16 1.427(4) . ?
O4 C27 1.257(5) . ?
N1 C6 1.355(5) . ?
N1 C2 1.365(4) . ?
N3 C4 1.332(5) . ?
N3 C2 1.337(4) . ?
O5 C27 1.254(5) . ?
N2 C2 1.320(5) . ?
N4 C4 1.342(4) . ?
C13 C12 1.381(5) . ?
C13 C8 1.385(5) . ?
C4 C5 1.431(5) . ?
C5 C6 1.357(5) . ?
C5 C7 1.492(5) . ?
C22 C23 1.387(5) . ?
C22 C21 1.393(5) . ?
C21 C26 1.387(6) . ?
C21 C27 1.504(5) . ?
C8 C9 1.395(5) . ?
C8 C7 1.516(4) . ?
C9 C10 1.382(5) . ?
C12 C11 1.400(5) . ?
C10 C11 1.386(5) . ?
C24 C25 1.383(6) . ?
C24 C23 1.384(6) . ?
C26 C25 1.391(5) . ?

loop_
_cod_related_entry_id
_cod_related_entry_database
_cod_related_entry_code
1 ChemSpider 21149576
